data_2013559
loop_
_publ_author_name
'Lyakhov, Alexander S.'
'Vorobiov, Andrey N.'
'Gaponik, Pavel N.'
'Ivashkevich, Ludmila S.'
'Matulis, Vadim E.'
'Ivashkevich, Oleg A.'

_publ_section_title
;
 Two derivatives of 5-aminotetrazole: 5-amino-1-phenyltetrazole and
 5-amino-1-(1-naphthyl)tetrazole
;
_journal_issue 12
_journal_name_full 'Acta Crystallographica Section C'
_journal_page_first o690
_journal_page_last o693
_journal_paper_doi 10.1107/S0108270103024442
_journal_volume 59
_journal_year 2003
_chemical_formula_iupac 'C11 H9 N5'
_chemical_formula_moiety 'C11 H9 N5'
_chemical_formula_sum 'C11 H9 N5'
_chemical_formula_weight 211.23
_chemical_name_systematic
;
5-amino-1-(1-naphthyl)tetrazole
;
_space_group_IT_number 14
_symmetry_cell_setting monoclinic
_symmetry_space_group_name_Hall '-P 2ybc'
_symmetry_space_group_name_H-M 'P 1 21/c 1'
_atom_sites_solution_hydrogens difmap
_atom_sites_solution_primary direct
_atom_sites_solution_secondary difmap
_audit_creation_method SHELXL-97
_cell_angle_alpha 90.00
_cell_angle_beta 93.85(3)
_cell_angle_gamma 90.00
_cell_formula_units_Z 4
_cell_length_a 12.176(5)
_cell_length_b 7.3611(18)
_cell_length_c 11.699(3)
_cell_measurement_reflns_used 25
_cell_measurement_temperature 293(2)
_cell_measurement_theta_max 21.0
_cell_measurement_theta_min 17.8
_cell_volume 1046.2(6)
_computing_cell_refinement 'R3m Sofrware'
_computing_data_collection 'R3m Sofrware (Nicolet, 1980)'
_computing_data_reduction 'R3m Sofrware'
_computing_molecular_graphics
;
ORTEP-3 for Windows (Farrugia, 1997) and PLATON (Spek, 2003)
;
_computing_publication_material SHELXL97
_computing_structure_refinement 'SHELXL97 (Sheldrick, 1997)'
_computing_structure_solution 'SIR97 (Altomare et al., 1999)'
_diffrn_ambient_temperature 293(2)
_diffrn_measured_fraction_theta_full 1.000
_diffrn_measured_fraction_theta_max 1.000
_diffrn_measurement_device_type 'Nicolet R3m four-circle'
_diffrn_measurement_method \w/2\q
_diffrn_radiation_monochromator graphite
_diffrn_radiation_source 'fine-focus sealed tube'
_diffrn_radiation_type MoK\a
_diffrn_radiation_wavelength 0.71073
_diffrn_reflns_av_R_equivalents 0.0160
_diffrn_reflns_av_sigmaI/netI 0.0237
_diffrn_reflns_limit_h_max 17
_diffrn_reflns_limit_h_min -17
_diffrn_reflns_limit_k_max 0
_diffrn_reflns_limit_k_min -10
_diffrn_reflns_limit_l_max 16
_diffrn_reflns_limit_l_min 0
_diffrn_reflns_number 3326
_diffrn_reflns_theta_full 30.07
_diffrn_reflns_theta_max 30.07
_diffrn_reflns_theta_min 1.68
_diffrn_standards_decay_% 0
_diffrn_standards_interval_count 100
_diffrn_standards_number 3
_exptl_absorpt_coefficient_mu 0.088
_exptl_absorpt_correction_type none
_exptl_crystal_colour colourless
_exptl_crystal_density_diffrn 1.341
_exptl_crystal_density_method 'not measured'
_exptl_crystal_description 'rectangular prism'
_exptl_crystal_F_000 440
_exptl_crystal_size_max 0.56
_exptl_crystal_size_mid 0.44
_exptl_crystal_size_min 0.12
_refine_diff_density_max 0.37
_refine_diff_density_min -0.24
_refine_ls_extinction_method none
_refine_ls_goodness_of_fit_ref 1.028
_refine_ls_hydrogen_treatment refall
_refine_ls_matrix_type full
_refine_ls_number_parameters 181
_refine_ls_number_reflns 3078
_refine_ls_number_restraints 0
_refine_ls_restrained_S_all 1.028
_refine_ls_R_factor_all 0.0812
_refine_ls_R_factor_gt 0.0617
_refine_ls_shift/su_max 0.000
_refine_ls_shift/su_mean 0.000
_refine_ls_structure_factor_coef Fsqd
_refine_ls_weighting_details 'calc w = 1/[\s^2^(Fo^2^)+(0.1428P)^2^] where P = (Fo^2^+2Fc^2^)/3'
_refine_ls_weighting_scheme calc
_refine_ls_wR_factor_gt 0.1785
_refine_ls_wR_factor_ref 0.2069
_reflns_number_gt 2055
_reflns_number_total 3078
_reflns_threshold_expression I>2\s(I)
_cod_data_source_file bm1546.cif
_cod_data_source_block II
_cod_depositor_comments
;
The following automatic conversions were performed:
'_geom_bond_publ_flag' value 'Y' changed to 'y' according to
'/home/saulius/struct/CIF-dictionaries/cif_core.dic' dictionary named
'cif_core.dic' version 2.4.1 from 2010-06-29 (7 times).

Automatic conversion script
Id: cif_fix_enum 1527 2010-12-29 10:47:43Z saulius 

The following automatic conversions were performed:

'_geom_bond_publ_flag' value 'Y' changed to 'y' according to
/home/saulius/struct/CIF-dictionaries/cif_core.dic dictionary named
'cif_core.dic' version 2.4.1 from 2010-06-29 (7
times).

'_geom_angle_publ_flag' value 'Y' changed to 'y' according
to /home/saulius/struct/CIF-dictionaries/cif_core.dic dictionary
named 'cif_core.dic' version 2.4.1 from 2010-06-29 (8 times).

Automatic conversion script
Id: cif_fix_values 1715 2011-07-08 13:25:40Z adriana 
;
_cod_original_sg_symbol_H-M 'P 21/c'
_cod_database_code 2013559
_cod_database_fobs_code 2013559

loop_
_symmetry_equiv_pos_as_xyz
'x, y, z'
'-x, y+1/2, -z+1/2'
'-x, -y, -z'
'x, -y-1/2, z-1/2'

loop_
_atom_site_label
_atom_site_fract_x
_atom_site_fract_y
_atom_site_fract_z
_atom_site_U_iso_or_equiv
_atom_site_adp_type
_atom_site_calc_flag
_atom_site_refinement_flags
_atom_site_occupancy
_atom_site_disorder_assembly
_atom_site_disorder_group
_atom_site_type_symbol
N1 0.33859(10) 0.13716(17) 0.41718(9) 0.0456(3) Uani d . 1 . . N
N2 0.33242(12) 0.04963(19) 0.51949(11) 0.0545(4) Uani d . 1 . . N
N3 0.39166(12) 0.1420(2) 0.59291(11) 0.0558(4) Uani d . 1 . . N
N4 0.43910(11) 0.28837(19) 0.54460(10) 0.0517(3) Uani d . 1 . . N
N5 0.43099(15) 0.4005(2) 0.35409(12) 0.0682(5) Uani d . 1 . . N
H5A 0.4104(15) 0.385(3) 0.2850(17) 0.052(5) Uiso d . 1 . . H
H5B 0.4753(15) 0.493(3) 0.3762(18) 0.064(5) Uiso d . 1 . . H
C5 0.40500(12) 0.2831(2) 0.43444(11) 0.0461(3) Uani d . 1 . . C
C6 0.28715(11) 0.06631(19) 0.31331(12) 0.0436(3) Uani d . 1 . . C
C7 0.31843(15) -0.0993(2) 0.27559(16) 0.0578(4) Uani d . 1 . . C
H7 0.374(2) -0.165(4) 0.318(2) 0.102(8) Uiso d . 1 . . H
C8 0.27055(18) -0.1688(3) 0.17235(19) 0.0719(6) Uani d . 1 . . C
H8 0.292(2) -0.282(4) 0.147(2) 0.092(8) Uiso d . 1 . . H
C9 0.19499(16) -0.0705(3) 0.10866(17) 0.0687(5) Uani d . 1 . . C
H9 0.1602(18) -0.101(3) 0.030(2) 0.078(7) Uiso d . 1 . . H
C10 0.15941(12) 0.1006(2) 0.14625(13) 0.0538(4) Uani d . 1 . . C
C11 0.07670(15) 0.2033(4) 0.08406(17) 0.0727(6) Uani d . 1 . . C
H11 0.0442(19) 0.160(3) 0.011(2) 0.082(7) Uiso d . 1 . . H
C12 0.03957(18) 0.3618(4) 0.1245(2) 0.0819(7) Uani d . 1 . . C
H12 -0.023(2) 0.426(4) 0.081(3) 0.098(7) Uiso d . 1 . . H
C13 0.08561(18) 0.4317(3) 0.2271(2) 0.0754(6) Uani d . 1 . . C
H13 0.069(2) 0.539(4) 0.249(3) 0.105(9) Uiso d . 1 . . H
C14 0.16689(15) 0.3408(2) 0.29027(16) 0.0567(4) Uani d . 1 . . C
H14 0.1982(16) 0.384(3) 0.3629(18) 0.064(6) Uiso d . 1 . . H
C15 0.20520(11) 0.1717(2) 0.25190(11) 0.0437(3) Uani d . 1 . . C

loop_
_atom_site_aniso_label
_atom_site_aniso_U_11
_atom_site_aniso_U_22
_atom_site_aniso_U_33
_atom_site_aniso_U_12
_atom_site_aniso_U_13
_atom_site_aniso_U_23
N1 0.0574(7) 0.0411(6) 0.0374(6) -0.0051(5) -0.0034(5) 0.0021(4)
N2 0.0727(8) 0.0475(7) 0.0428(6) -0.0025(6) 0.0002(6) 0.0097(5)
N3 0.0714(8) 0.0557(7) 0.0393(6) 0.0011(6) -0.0035(6) 0.0063(5)
N4 0.0644(7) 0.0538(8) 0.0358(6) -0.0053(6) -0.0054(5) 0.0002(5)
N5 0.0942(11) 0.0729(10) 0.0357(6) -0.0397(9) -0.0093(7) 0.0043(6)
C5 0.0556(7) 0.0455(7) 0.0365(6) -0.0067(6) -0.0031(5) -0.0017(5)
C6 0.0495(7) 0.0384(6) 0.0423(6) -0.0040(5) -0.0005(5) -0.0034(5)
C7 0.0615(9) 0.0408(8) 0.0701(10) 0.0027(6) -0.0031(8) -0.0084(7)
C8 0.0809(12) 0.0537(10) 0.0808(13) -0.0060(9) 0.0026(10) -0.0279(9)
C9 0.0702(10) 0.0732(12) 0.0616(10) -0.0215(9) -0.0022(8) -0.0226(9)
C10 0.0485(7) 0.0666(10) 0.0455(7) -0.0113(7) -0.0018(6) -0.0003(7)
C11 0.0551(9) 0.1079(18) 0.0533(9) -0.0088(10) -0.0092(7) 0.0171(10)
C12 0.0649(11) 0.1036(18) 0.0766(13) 0.0154(11) -0.0006(10) 0.0355(13)
C13 0.0744(11) 0.0676(12) 0.0856(14) 0.0231(10) 0.0163(10) 0.0201(10)
C14 0.0632(9) 0.0523(9) 0.0554(9) 0.0089(7) 0.0107(7) 0.0023(7)
C15 0.0460(6) 0.0444(7) 0.0406(6) -0.0029(5) 0.0030(5) 0.0014(5)

loop_
_atom_type_symbol
_atom_type_description
_atom_type_scat_dispersion_real
_atom_type_scat_dispersion_imag
_atom_type_scat_source
C C 0.0033 0.0016 'International Tables Vol C Tables 4.2.6.8 and 6.1.1.4'
H H 0.0000 0.0000 'International Tables Vol C Tables 4.2.6.8 and 6.1.1.4'
N N 0.0061 0.0033 'International Tables Vol C Tables 4.2.6.8 and 6.1.1.4'

loop_
_geom_angle_atom_site_label_1
_geom_angle_atom_site_label_2
_geom_angle_atom_site_label_3
_geom_angle
_geom_angle_publ_flag
C5 N1 N2 108.15(12) y
C5 N1 C6 129.89(12) ?
N2 N1 C6 121.79(12) ?
N3 N2 N1 106.01(12) y
N2 N3 N4 112.17(12) y
C5 N4 N3 105.40(12) y
C5 N5 H5A 121.6(13) y
C5 N5 H5B 117.2(13) y
H5A N5 H5B 121.0(19) y
N4 C5 N5 126.35(14) ?
N4 C5 N1 108.27(13) y
N5 C5 N1 125.38(13) ?
C7 C6 C15 121.87(14) ?
C7 C6 N1 119.17(13) ?
C15 C6 N1 118.96(13) ?
C6 C7 C8 119.83(16) ?
C6 C7 H7 119.5(18) ?
C8 C7 H7 120.6(18) ?
C9 C8 C7 120.46(18) ?
C9 C8 H8 119.7(17) ?
C7 C8 H8 119.8(17) ?
C8 C9 C10 121.12(16) ?
C8 C9 H9 127.6(13) ?
C10 C9 H9 111.2(13) ?
C9 C10 C11 122.50(17) ?
C9 C10 C15 119.25(15) ?
C11 C10 C15 118.22(18) ?
C12 C11 C10 121.57(19) ?
C12 C11 H11 117.9(15) ?
C10 C11 H11 120.5(15) ?
C11 C12 C13 119.91(18) ?
C11 C12 H12 119.5(16) ?
C13 C12 H12 120.5(16) ?
C14 C13 C12 121.4(2) ?
C14 C13 H13 118(2) ?
C12 C13 H13 120(2) ?
C13 C14 C15 120.08(18) ?
C13 C14 H14 122.9(12) ?
C15 C14 H14 117.0(12) ?
C14 C15 C6 123.78(13) ?
C14 C15 C10 118.82(14) ?
C6 C15 C10 117.40(14) ?

loop_
_geom_bond_atom_site_label_1
_geom_bond_atom_site_label_2
_geom_bond_site_symmetry_2
_geom_bond_distance
_geom_bond_publ_flag
N1 C5 . 1.3513(19) y
N1 N2 . 1.3658(17) y
N1 C6 . 1.4278(17) y
N2 N3 . 1.2796(19) y
N3 N4 . 1.3628(19) y
N4 C5 . 1.3277(17) y
N5 C5 . 1.3309(19) y
N5 H5A . 0.84(2) ?
N5 H5B . 0.90(2) ?
C6 C7 . 1.359(2) ?
C6 C15 . 1.420(2) ?
C7 C8 . 1.402(3) ?
C7 H7 . 0.95(3) ?
C8 C9 . 1.354(3) ?
C8 H8 . 0.93(3) ?
C9 C10 . 1.411(3) ?
C9 H9 . 1.02(2) ?
C10 C11 . 1.420(3) ?
C10 C15 . 1.421(2) ?
C11 C12 . 1.348(4) ?
C11 H11 . 0.97(2) ?
C12 C13 . 1.389(4) ?
C12 H12 . 1.01(3) ?
C13 C14 . 1.369(3) ?
C13 H13 . 0.86(3) ?
C14 C15 . 1.413(2) ?
C14 H14 . 0.96(2) ?

loop_
_geom_hbond_atom_site_label_D
_geom_hbond_atom_site_label_H
_geom_hbond_atom_site_label_A
_geom_hbond_site_symmetry_A
_geom_hbond_distance_DH
_geom_hbond_distance_HA
_geom_hbond_distance_DA
_geom_hbond_angle_DHA
N5 H5A N3 4_565 0.84(2) 2.25(2) 3.077(2) 168(2)
N5 H5B N4 3_666 0.90(2) 2.10(2) 2.983(2) 169(2)
C8 H8 N2 4 0.93(3) 2.54(3) 3.436(2) 163(2)

loop_
_geom_torsion_atom_site_label_1
_geom_torsion_atom_site_label_2
_geom_torsion_atom_site_label_3
_geom_torsion_atom_site_label_4
_geom_torsion
C5 N1 N2 N3 0.68(17)
C6 N1 N2 N3 176.35(13)
N1 N2 N3 N4 -0.65(18)
N2 N3 N4 C5 0.37(18)
N3 N4 C5 N5 179.97(17)
N3 N4 C5 N1 0.08(17)
N2 N1 C5 N4 -0.47(17)
C6 N1 C5 N4 -175.67(14)
N2 N1 C5 N5 179.64(17)
C6 N1 C5 N5 4.4(3)
C5 N1 C6 C7 113.83(19)
N2 N1 C6 C7 -60.8(2)
C5 N1 C6 C15 -65.7(2)
N2 N1 C6 C15 119.63(16)
C15 C6 C7 C8 1.1(3)
N1 C6 C7 C8 -178.49(16)
C6 C7 C8 C9 1.4(3)
C7 C8 C9 C10 -2.4(3)
C8 C9 C10 C11 -177.06(18)
C8 C9 C10 C15 1.0(3)
C9 C10 C11 C12 176.30(18)
C15 C10 C11 C12 -1.8(3)
C10 C11 C12 C13 2.7(3)
C11 C12 C13 C14 -1.5(3)
C12 C13 C14 C15 -0.4(3)
C13 C14 C15 C6 -178.40(16)
C13 C14 C15 C10 1.2(2)
C7 C6 C15 C14 177.25(15)
N1 C6 C15 C14 -3.2(2)
C7 C6 C15 C10 -2.4(2)
N1 C6 C15 C10 177.18(12)
C9 C10 C15 C14 -178.32(15)
C11 C10 C15 C14 -0.1(2)
C9 C10 C15 C6 1.3(2)
C11 C10 C15 C6 179.50(14)

loop_
_cod_related_entry_id
_cod_related_entry_database
_cod_related_entry_code
1 ChemSpider 10438845
